data_4326641
loop_
_publ_author_name
'Irene Bassanetti'
'Luciano Marchi\`o'

_publ_contact_author_address
;
Departimento di Chimica GIAF
Universit\`a di Parma
via Usberti 17/a, 43100, Parma, Italy
;
_publ_contact_author_email marchio@unipr.it
_publ_contact_author_fax '0039 0521 905557'
_publ_contact_author_name 'Dr. Luciano Marchi\`o'
_publ_contact_author_phone '0039 0521 905419'
_publ_section_title
;
 Structural Variability in Ag(I) and Cu(I) Coordination Polymers with
 Thioether-Functionalized Bis(pyrazolyl)methane Ligands
;
_journal_name_full 'Inorganic Chemistry'
_journal_page_first 10786
_journal_page_last 10797
_journal_paper_doi 10.1021/ic201338w
_journal_volume 50
_journal_year 2011
_chemical_formula_moiety 'C14 H14 Cu N4 S 1+, B F4 1-'
_chemical_formula_sum 'C14 H14 B Cu F4 N4 S'
_chemical_formula_weight 420.70
_chemical_name_systematic
;
 ?
;
_space_group_IT_number 14
_symmetry_cell_setting monoclinic
_symmetry_space_group_name_Hall '-P 2ybc'
_symmetry_space_group_name_H-M 'P 1 21/c 1'
_atom_sites_solution_hydrogens geom
_atom_sites_solution_primary direct
_atom_sites_solution_secondary difmap
_audit_creation_method SHELXL-97
_cell_angle_alpha 90.00
_cell_angle_beta 101.500(2)
_cell_angle_gamma 90.00
_cell_formula_units_Z 4
_cell_length_a 9.056(1)
_cell_length_b 17.253(1)
_cell_length_c 11.107(1)
_cell_measurement_reflns_used 13619
_cell_measurement_temperature 293(2)
_cell_measurement_theta_max 28.36
_cell_measurement_theta_min 2.21
_cell_volume 1700.6(3)
_computing_cell_refinement Saint
_computing_data_collection Smart
_computing_data_reduction Saint
_computing_structure_refinement 'SHELXL-97 (Sheldrick, 1997)'
_computing_structure_solution Sir2004
_diffrn_ambient_temperature 293(2)
_diffrn_measured_fraction_theta_full 0.997
_diffrn_measured_fraction_theta_max 0.997
_diffrn_measurement_device_type 'Bruker Smart APEXII CCD'
_diffrn_measurement_method 'theta & omega scan'
_diffrn_radiation_monochromator graphite
_diffrn_radiation_source 'fine-focus sealed tube'
_diffrn_radiation_type MoK\a
_diffrn_radiation_wavelength 0.71073
_diffrn_reflns_av_R_equivalents 0.0427
_diffrn_reflns_av_sigmaI/netI 0.0308
_diffrn_reflns_limit_h_max 12
_diffrn_reflns_limit_h_min -12
_diffrn_reflns_limit_k_max 23
_diffrn_reflns_limit_k_min -23
_diffrn_reflns_limit_l_max 14
_diffrn_reflns_limit_l_min -14
_diffrn_reflns_number 23635
_diffrn_reflns_theta_full 28.36
_diffrn_reflns_theta_max 28.36
_diffrn_reflns_theta_min 2.21
_diffrn_standards_decay_% none
_exptl_absorpt_coefficient_mu 1.452
_exptl_absorpt_correction_T_max 1.000
_exptl_absorpt_correction_T_min 0.791
_exptl_absorpt_correction_type multi-scan
_exptl_absorpt_process_details SADABS
_exptl_crystal_colour colorless
_exptl_crystal_density_diffrn 1.643
_exptl_crystal_description block
_exptl_crystal_F_000 848
_exptl_crystal_size_max 0.27
_exptl_crystal_size_mid 0.15
_exptl_crystal_size_min 0.12
_refine_diff_density_max 0.321
_refine_diff_density_min -0.296
_refine_diff_density_rms 0.053
_refine_ls_extinction_method none
_refine_ls_goodness_of_fit_ref 1.011
_refine_ls_hydrogen_treatment constr
_refine_ls_matrix_type full
_refine_ls_number_parameters 301
_refine_ls_number_reflns 4246
_refine_ls_number_restraints 20
_refine_ls_restrained_S_all 1.016
_refine_ls_R_factor_all 0.0641
_refine_ls_R_factor_gt 0.0371
_refine_ls_shift/su_max 0.001
_refine_ls_shift/su_mean 0.000
_refine_ls_structure_factor_coef Fsqd
_refine_ls_weighting_details 'calc w=1/[\s^2^(Fo^2^)+(0.0454P)^2^+0.4634P] where P=(Fo^2^+2Fc^2^)/3'
_refine_ls_weighting_scheme calc
_refine_ls_wR_factor_gt 0.0847
_refine_ls_wR_factor_ref 0.0964
_reflns_number_gt 2929
_reflns_number_total 4246
_reflns_threshold_expression >2sigma(I)
_cod_data_source_file ic201338w_si_001_10.cif
_cod_data_source_block nz14
_cod_database_code 4326641

loop_
_symmetry_equiv_pos_as_xyz
'x, y, z'
'-x, y+1/2, -z+1/2'
'-x, -y, -z'
'x, -y-1/2, z-1/2'

loop_
_atom_site_label
_atom_site_type_symbol
_atom_site_fract_x
_atom_site_fract_y
_atom_site_fract_z
_atom_site_U_iso_or_equiv
_atom_site_adp_type
_atom_site_occupancy
_atom_site_symmetry_multiplicity
_atom_site_calc_flag
_atom_site_refinement_flags
_atom_site_disorder_assembly
_atom_site_disorder_group
Cu Cu 0.39616(4) 0.170250(19) 0.48131(3) 0.05170(12) Uani 1 1 d . . .
S13 S 0.31893(7) 0.23076(4) 0.07298(5) 0.04550(16) Uani 1 1 d . . .
N11 N 0.5338(2) 0.07488(11) 0.32189(16) 0.0404(4) Uani 1 1 d . . .
N21 N 0.5510(2) 0.10205(12) 0.43897(17) 0.0455(5) Uani 1 1 d . . .
C33 C 0.1766(3) 0.27212(14) 0.1441(2) 0.0444(5) Uani 1 1 d . . .
N12 N 0.2700(2) 0.09544(11) 0.24662(16) 0.0398(4) Uani 1 1 d . . .
C23 C 0.4550(3) 0.19160(13) 0.2005(2) 0.0428(5) Uani 1 1 d . . .
H23A H 0.5554 0.1957 0.1829 0.051 Uiso 1 1 calc R . .
H23B H 0.4526 0.2215 0.2740 0.051 Uiso 1 1 calc R . .
N22 N 0.2272(2) 0.13156(12) 0.34280(17) 0.0437(5) Uani 1 1 d . . .
C13 C 0.4205(2) 0.10641(13) 0.22298(19) 0.0392(5) Uani 1 1 d . . .
H13 H 0.4265 0.0775 0.1481 0.047 Uiso 1 1 calc R . .
C43 C 0.2122(3) 0.32580(15) 0.2377(2) 0.0560(7) Uani 1 1 d . . .
H43 H 0.3118 0.3406 0.2662 0.067 Uiso 1 1 calc R . .
C31 C 0.6395(3) 0.02184(15) 0.3124(2) 0.0514(6) Uani 1 1 d . . .
H31 H 0.6503 -0.0044 0.2415 0.062 Uiso 1 1 calc R . .
C11 C 0.6689(3) 0.06338(17) 0.5016(2) 0.0567(7) Uani 1 1 d . . .
H11 H 0.7065 0.0692 0.5853 0.068 Uiso 1 1 calc R . .
C32 C 0.1532(3) 0.05815(15) 0.1770(2) 0.0549(7) Uani 1 1 d . . .
H32 H 0.1555 0.0296 0.1063 0.066 Uiso 1 1 calc R . .
C22 C 0.0311(3) 0.06979(17) 0.2288(3) 0.0643(8) Uani 1 1 d . . .
H22 H -0.0661 0.0512 0.2012 0.077 Uiso 1 1 calc R . .
C12 C 0.0820(3) 0.11518(16) 0.3313(3) 0.0546(6) Uani 1 1 d . . .
H12 H 0.0222 0.1320 0.3852 0.066 Uiso 1 1 calc R . .
C83 C 0.0299(3) 0.25131(17) 0.0991(3) 0.0596(7) Uani 1 1 d . . .
H83 H 0.0067 0.2155 0.0355 0.072 Uiso 1 1 calc R . .
C53 C 0.0991(5) 0.3571(2) 0.2883(3) 0.0780(10) Uani 1 1 d . . .
H53 H 0.1220 0.3925 0.3524 0.094 Uiso 1 1 calc R . .
C21 C 0.7281(3) 0.01370(17) 0.4264(3) 0.0619(7) Uani 1 1 d . . .
H21 H 0.8112 -0.0187 0.4488 0.074 Uiso 1 1 calc R . .
C63 C -0.0489(5) 0.3358(2) 0.2439(4) 0.0889(12) Uani 1 1 d . . .
H63 H -0.1253 0.3569 0.2785 0.107 Uiso 1 1 calc R . .
C73 C -0.0835(4) 0.2842(2) 0.1496(4) 0.0822(10) Uani 1 1 d . . .
H73 H -0.1836 0.2710 0.1190 0.099 Uiso 1 1 calc R . .
B1 B 0.6093(17) 0.3851(10) 0.4315(13) 0.065(4) Uani 0.60 1 d PD A 1
F1 F 0.6421(16) 0.3136(6) 0.4540(14) 0.189(6) Uani 0.60 1 d P A 1
F3 F 0.6254(7) 0.4016(8) 0.3080(7) 0.104(2) Uani 0.60 1 d P A 1
F2 F 0.4847(7) 0.4139(5) 0.4481(7) 0.086(2) Uani 0.60 1 d P A 1
F4 F 0.7357(11) 0.4245(8) 0.4979(7) 0.147(5) Uani 0.60 1 d P A 1
B2 B 0.645(2) 0.3872(11) 0.4277(18) 0.054(5) Uani 0.40 1 d PD B 2
F6 F 0.601(3) 0.3108(11) 0.445(2) 0.065(5) Uani 0.20 1 d PD B 2
F5 F 0.7985(16) 0.4007(11) 0.4600(15) 0.088(4) Uani 0.20 1 d PD B 2
F8 F 0.588(3) 0.408(3) 0.312(2) 0.104(2) Uani 0.20 1 d PD B 2
F7 F 0.592(4) 0.4294(16) 0.511(3) 0.236(15) Uani 0.20 1 d PD B 2
F9 F 0.626(4) 0.3052(11) 0.419(3) 0.121(13) Uani 0.20 1 d PD C 3
F10 F 0.471(2) 0.3931(16) 0.452(2) 0.144(15) Uani 0.20 1 d PD D 3
F11 F 0.698(2) 0.4080(13) 0.5429(18) 0.114(7) Uani 0.20 1 d PD E 3
F12 F 0.643(3) 0.4246(11) 0.342(2) 0.160(14) Uani 0.20 1 d PD F 3

loop_
_atom_site_aniso_label
_atom_site_aniso_U_11
_atom_site_aniso_U_22
_atom_site_aniso_U_33
_atom_site_aniso_U_23
_atom_site_aniso_U_13
_atom_site_aniso_U_12
Cu 0.0606(2) 0.0574(2) 0.03969(18) -0.01101(13) 0.01625(14) -0.00505(15)
S13 0.0502(4) 0.0516(3) 0.0352(3) 0.0083(2) 0.0097(2) 0.0067(3)
N11 0.0413(10) 0.0426(10) 0.0362(10) 0.0020(8) 0.0049(8) 0.0054(8)
N21 0.0463(11) 0.0528(12) 0.0350(10) 0.0002(9) 0.0020(9) -0.0025(9)
C33 0.0471(14) 0.0466(13) 0.0398(12) 0.0119(10) 0.0094(10) 0.0072(11)
N12 0.0401(10) 0.0412(10) 0.0371(10) -0.0028(8) 0.0050(8) -0.0002(8)
C23 0.0406(13) 0.0472(13) 0.0412(12) 0.0085(10) 0.0095(10) 0.0024(10)
N22 0.0432(11) 0.0496(12) 0.0394(10) -0.0010(8) 0.0107(8) 0.0000(9)
C13 0.0418(12) 0.0430(12) 0.0322(11) -0.0014(9) 0.0059(9) 0.0048(10)
C43 0.0639(17) 0.0512(15) 0.0513(15) 0.0042(12) 0.0076(13) 0.0099(13)
C31 0.0479(14) 0.0491(15) 0.0590(15) 0.0045(12) 0.0150(12) 0.0089(11)
C11 0.0500(15) 0.0689(18) 0.0457(14) 0.0134(13) -0.0038(12) -0.0080(13)
C32 0.0558(16) 0.0500(15) 0.0530(15) -0.0107(12) -0.0033(13) -0.0061(12)
C22 0.0429(15) 0.0658(18) 0.081(2) -0.0027(15) 0.0037(14) -0.0150(13)
C12 0.0436(14) 0.0601(16) 0.0615(16) 0.0069(13) 0.0141(12) -0.0006(12)
C83 0.0506(16) 0.0610(17) 0.0654(17) 0.0073(13) 0.0069(13) 0.0060(13)
C53 0.110(3) 0.070(2) 0.0565(18) 0.0058(15) 0.0228(18) 0.041(2)
C21 0.0513(16) 0.0624(17) 0.0685(18) 0.0161(14) 0.0036(14) 0.0120(13)
C63 0.085(3) 0.104(3) 0.089(3) 0.032(2) 0.045(2) 0.049(2)
C73 0.0534(18) 0.092(3) 0.103(3) 0.019(2) 0.0202(19) 0.0133(17)
B1 0.048(6) 0.088(8) 0.061(6) 0.002(5) 0.016(4) -0.012(5)
F1 0.254(13) 0.099(7) 0.215(11) 0.077(6) 0.048(9) 0.044(7)
F3 0.060(4) 0.188(6) 0.0712(19) 0.042(3) 0.031(2) 0.027(4)
F2 0.079(4) 0.110(4) 0.079(4) -0.001(3) 0.034(3) 0.003(4)
F4 0.107(7) 0.221(10) 0.096(6) 0.040(5) -0.017(4) -0.092(7)
B2 0.047(9) 0.050(8) 0.072(9) 0.027(6) 0.029(7) -0.003(6)
F6 0.084(9) 0.045(9) 0.077(9) -0.006(8) 0.042(8) -0.028(8)
F5 0.072(9) 0.121(10) 0.073(8) 0.012(7) 0.018(6) -0.021(8)
F8 0.060(4) 0.188(6) 0.0712(19) 0.042(3) 0.031(2) 0.027(4)
F7 0.23(3) 0.27(3) 0.26(4) -0.11(3) 0.16(3) 0.02(3)
F9 0.12(2) 0.078(13) 0.15(2) -0.072(13) -0.012(15) -0.017(12)
F10 0.128(16) 0.25(3) 0.066(10) -0.019(12) 0.057(10) -0.144(19)
F11 0.047(9) 0.167(18) 0.114(15) -0.054(13) -0.021(10) -0.006(10)
F12 0.22(3) 0.053(7) 0.24(3) 0.086(13) 0.12(2) 0.022(10)

loop_
_atom_type_symbol
_atom_type_description
_atom_type_scat_dispersion_real
_atom_type_scat_dispersion_imag
_atom_type_scat_source
C C 0.0033 0.0016 'International Tables Vol C Tables 4.2.6.8 and 6.1.1.4'
H H 0.0000 0.0000 'International Tables Vol C Tables 4.2.6.8 and 6.1.1.4'
B B 0.0013 0.0007 'International Tables Vol C Tables 4.2.6.8 and 6.1.1.4'
N N 0.0061 0.0033 'International Tables Vol C Tables 4.2.6.8 and 6.1.1.4'
F F 0.0171 0.0103 'International Tables Vol C Tables 4.2.6.8 and 6.1.1.4'
S S 0.1246 0.1234 'International Tables Vol C Tables 4.2.6.8 and 6.1.1.4'
Cu Cu 0.3201 1.2651 'International Tables Vol C Tables 4.2.6.8 and 6.1.1.4'

loop_
_geom_angle_atom_site_label_1
_geom_angle_atom_site_label_2
_geom_angle_atom_site_label_3
_geom_angle
_geom_angle_site_symmetry_3
N21 Cu N22 94.99(8) .
N21 Cu S13 153.77(6) 4_566
N22 Cu S13 110.19(6) 4_566
C33 S13 C23 103.95(11) .
C33 S13 Cu 102.76(8) 4_565
C23 S13 Cu 115.25(8) 4_565
C31 N11 N21 111.19(19) .
C31 N11 C13 127.09(19) .
N21 N11 C13 121.55(18) .
C11 N21 N11 104.7(2) .
C11 N21 Cu 135.55(18) .
N11 N21 Cu 119.00(14) .
C83 C33 C43 120.9(3) .
C83 C33 S13 117.8(2) .
C43 C33 S13 121.2(2) .
C32 N12 N22 110.9(2) .
C32 N12 C13 128.2(2) .
N22 N12 C13 120.54(17) .
C13 C23 S13 110.81(16) .
C13 C23 H23A 109.5 .
S13 C23 H23A 109.5 .
C13 C23 H23B 109.5 .
S13 C23 H23B 109.5 .
H23A C23 H23B 108.1 .
C12 N22 N12 105.0(2) .
C12 N22 Cu 135.88(18) .
N12 N22 Cu 116.86(14) .
N12 C13 N11 111.22(17) .
N12 C13 C23 112.59(18) .
N11 C13 C23 110.24(18) .
N12 C13 H13 107.5 .
N11 C13 H13 107.5 .
C23 C13 H13 107.5 .
C53 C43 C33 119.3(3) .
C53 C43 H43 120.3 .
C33 C43 H43 120.3 .
N11 C31 C21 107.1(2) .
N11 C31 H31 126.5 .
C21 C31 H31 126.5 .
N21 C11 C21 111.3(2) .
N21 C11 H11 124.3 .
C21 C11 H11 124.3 .
N12 C32 C22 107.4(2) .
N12 C32 H32 126.3 .
C22 C32 H32 126.3 .
C32 C22 C12 105.5(2) .
C32 C22 H22 127.3 .
C12 C22 H22 127.3 .
N22 C12 C22 111.2(3) .
N22 C12 H12 124.4 .
C22 C12 H12 124.4 .
C33 C83 C73 119.2(3) .
C33 C83 H83 120.4 .
C73 C83 H83 120.4 .
C43 C53 C63 119.9(3) .
C43 C53 H53 120.0 .
C63 C53 H53 120.0 .
C31 C21 C11 105.7(2) .
C31 C21 H21 127.2 .
C11 C21 H21 127.2 .
C73 C63 C53 120.4(3) .
C73 C63 H63 119.8 .
C53 C63 H63 119.8 .
C63 C73 C83 120.2(3) .
C63 C73 H73 119.9 .
C83 C73 H73 119.9 .
F2 B1 F1 121.4(15) .
F2 B1 F4 112.7(12) .
F1 B1 F4 103.3(14) .
F2 B1 F3 108.8(12) .
F1 B1 F3 108.3(13) .
F4 B1 F3 100.3(11) .
F8 B2 F7 114(2) .
F8 B2 F5 112.2(18) .
F7 B2 F5 102.0(18) .
F8 B2 F6 108(2) .
F7 B2 F6 105.7(18) .
F5 B2 F6 114.7(18) .

loop_
_geom_bond_atom_site_label_1
_geom_bond_atom_site_label_2
_geom_bond_distance
_geom_bond_site_symmetry_2
Cu N21 1.958(2) .
Cu N22 2.0528(19) .
Cu S13 2.1741(7) 4_566
S13 C33 1.789(2) .
S13 C23 1.813(2) .
S13 Cu 2.1741(7) 4_565
N11 C31 1.344(3) .
N11 N21 1.362(3) .
N11 C13 1.451(3) .
N21 C11 1.331(3) .
C33 C83 1.371(4) .
C33 C43 1.382(4) .
N12 C32 1.344(3) .
N12 N22 1.358(3) .
N12 C13 1.450(3) .
C23 C13 1.534(3) .
C23 H23A 0.9700 .
C23 H23B 0.9700 .
N22 C12 1.326(3) .
C13 H13 0.9800 .
C43 C53 1.374(4) .
C43 H43 0.9300 .
C31 C21 1.365(4) .
C31 H31 0.9300 .
C11 C21 1.377(4) .
C11 H11 0.9300 .
C32 C22 1.359(4) .
C32 H32 0.9300 .
C22 C12 1.383(4) .
C22 H22 0.9300 .
C12 H12 0.9300 .
C83 C73 1.386(4) .
C83 H83 0.9300 .
C53 C63 1.382(6) .
C53 H53 0.9300 .
C21 H21 0.9300 .
C63 C73 1.363(5) .
C63 H63 0.9300 .
C73 H73 0.9300 .
B1 F2 1.280(17) .
B1 F1 1.282(19) .
B1 F4 1.407(16) .
B1 F3 1.437(14) .
B2 F8 1.328(17) .
B2 F7 1.338(17) .
B2 F5 1.388(17) .
B2 F6 1.400(16) .
